data_2206519
loop_
_publ_author_name
'Lei Chen'
'Hong Zhou'
'Zhiquan Pan'
'Xuelei Hu'
'Bo Liu'

_publ_section_title
;Bis[\m-4-fluoro-6-hydroxymethyl-2-(2,5,8-triazaoct-1-enyl)phenolato]dicopper(II)
 bis(perchlorate) methanol solvate
;
_journal_issue 8
_journal_name_full 'Acta Crystallographica Section E'
_journal_page_first m1467
_journal_page_last m1469
_journal_paper_doi 10.1107/S1600536805020234
_journal_volume 61
_journal_year 2005
_chemical_formula_iupac '[Cu2 (C H4 O) (C12 H17 F N3 O2)2 (Cl O4)], Cl O4'
_chemical_formula_moiety 'C25 H38 Cl Cu2 F2 N6 O9 +, Cl O4 -'
_chemical_formula_sum 'C25 H38 Cl2 Cu2 F2 N6 O13'
_chemical_formula_weight 866.59
_chemical_name_systematic
;
 ?
;
_space_group_IT_number 14
_symmetry_cell_setting monoclinic
_symmetry_space_group_name_Hall '-P 2yn'
_symmetry_space_group_name_H-M 'P 1 21/n 1'
_atom_sites_solution_hydrogens geom
_atom_sites_solution_primary direct
_atom_sites_solution_secondary difmap
_audit_creation_method SHELXL-97
_cell_angle_alpha 90.00
_cell_angle_beta 93.702(2)
_cell_angle_gamma 90.00
_cell_formula_units_Z 4
_cell_length_a 8.5227(7)
_cell_length_b 33.412(3)
_cell_length_c 12.2415(10)
_cell_measurement_reflns_used 5049
_cell_measurement_temperature 292(2)
_cell_measurement_theta_max 19.97
_cell_measurement_theta_min 2.47
_cell_volume 3478.6(5)
_computing_cell_refinement SMART
_computing_data_collection 'SMART (Bruker, 2000)'
_computing_data_reduction 'SAINT (Bruker, 2000)'
_computing_molecular_graphics SHELXTL
_computing_publication_material SHELXTL
_computing_structure_refinement SHELXTL
_computing_structure_solution 'SHELXTL (Bruker, 2000)'
_diffrn_ambient_temperature 292(2)
_diffrn_measured_fraction_theta_full 0.996
_diffrn_measured_fraction_theta_max 0.996
_diffrn_measurement_device_type 'Bruker Smart Apex CCD area-detector'
_diffrn_measurement_method '\f and \w scans'
_diffrn_radiation_monochromator graphite
_diffrn_radiation_source 'sealed tube'
_diffrn_radiation_type MoK\a
_diffrn_radiation_wavelength 0.71073
_diffrn_reflns_av_R_equivalents 0.0435
_diffrn_reflns_av_sigmaI/netI 0.0405
_diffrn_reflns_limit_h_max 10
_diffrn_reflns_limit_h_min -10
_diffrn_reflns_limit_k_max 41
_diffrn_reflns_limit_k_min -40
_diffrn_reflns_limit_l_max 14
_diffrn_reflns_limit_l_min -15
_diffrn_reflns_number 28629
_diffrn_reflns_theta_full 26.00
_diffrn_reflns_theta_max 26.00
_diffrn_reflns_theta_min 1.22
_diffrn_standards_number 0
_exptl_absorpt_coefficient_mu 1.457
_exptl_absorpt_correction_T_max 0.75
_exptl_absorpt_correction_T_min 0.71
_exptl_absorpt_correction_type multi-scan
_exptl_absorpt_process_details '(SADABS; Bruker, 2000)'
_exptl_crystal_colour black
_exptl_crystal_density_diffrn 1.655
_exptl_crystal_density_method 'not measured'
_exptl_crystal_description block
_exptl_crystal_F_000 1776
_exptl_crystal_size_max 0.40
_exptl_crystal_size_mid 0.20
_exptl_crystal_size_min 0.20
_refine_diff_density_max 0.228
_refine_diff_density_min -0.306
_refine_ls_extinction_method none
_refine_ls_goodness_of_fit_ref 1.014
_refine_ls_hydrogen_treatment constr
_refine_ls_matrix_type full
_refine_ls_number_parameters 451
_refine_ls_number_reflns 6805
_refine_ls_number_restraints 0
_refine_ls_restrained_S_all 1.014
_refine_ls_R_factor_all 0.0679
_refine_ls_R_factor_gt 0.0466
_refine_ls_shift/su_max 0.000
_refine_ls_shift/su_mean 0.000
_refine_ls_structure_factor_coef Fsqd
_refine_ls_weighting_details 'w=1/[\s^2^(Fo^2^)+(0.05P)^2^+1.55P] where P=(Fo^2^+2Fc^2^)/3'
_refine_ls_weighting_scheme calc
_refine_ls_wR_factor_gt 0.0975
_refine_ls_wR_factor_ref 0.1037
_reflns_number_gt 5377
_reflns_number_total 6805
_reflns_threshold_expression I>2\s(I)
_cod_data_source_file om6245.cif
_cod_data_source_block I
_cod_depositor_comments
;
The following automatic conversions were performed:
'_symmetry_cell_setting' value 'Monoclinic' changed to 'monoclinic'
according to '/home/saulius/struct/CIF-dictionaries/cif_core.dic'
dictionary named 'cif_core.dic' version 2.4.1 from 2010-06-29.

Automatic conversion script
Id: cif_fix_enum 1527 2010-12-29 10:47:43Z saulius 

The following automatic conversions were performed:

'_symmetry_cell_setting' value 'Monoclinic' changed to 'monoclinic'
according to /home/saulius/struct/CIF-dictionaries/cif_core.dic
dictionary named 'cif_core.dic' version 2.4.1 from 2010-06-29.

Automatic conversion script
Id: cif_fix_values 1715 2011-07-08 13:25:40Z adriana 
;
_cod_original_cell_volume 3478.7(5)
_cod_original_sg_symbol_H-M 'P 21/n'
_cod_database_code 2206519
_cod_database_fobs_code 2206519

loop_
_symmetry_equiv_pos_as_xyz
'x, y, z'
'-x+1/2, y+1/2, -z+1/2'
'-x, -y, -z'
'x-1/2, -y-1/2, z-1/2'

loop_
_atom_site_label
_atom_site_fract_x
_atom_site_fract_y
_atom_site_fract_z
_atom_site_U_iso_or_equiv
_atom_site_adp_type
_atom_site_calc_flag
_atom_site_refinement_flags
_atom_site_occupancy
_atom_site_type_symbol
Cu1 0.80917(5) 0.210947(11) 0.49374(3) 0.04211(12) Uani d . 1 Cu
Cu2 0.91453(5) 0.093220(11) 0.80292(3) 0.04258(12) Uani d . 1 Cu
C1 0.9014(5) 0.28833(12) 0.5703(3) 0.0597(10) Uani d . 1 C
H1A 0.8689 0.3136 0.6008 0.072 Uiso calc R 1 H
H1B 1.0080 0.2828 0.5986 0.072 Uiso calc R 1 H
C2 0.8959(5) 0.29115(11) 0.4492(3) 0.0579(9) Uani d . 1 C
H2C 0.7946 0.3015 0.4216 0.069 Uiso calc R 1 H
H2D 0.9769 0.3093 0.4272 0.069 Uiso calc R 1 H
C3 0.8669(6) 0.24419(13) 0.2890(3) 0.0682(11) Uani d . 1 C
H3A 0.9357 0.2577 0.2408 0.082 Uiso calc R 1 H
H3B 0.7612 0.2546 0.2750 0.082 Uiso calc R 1 H
C4 0.8690(5) 0.19917(11) 0.2682(3) 0.0553(9) Uani d . 1 C
H4C 0.8124 0.1929 0.1990 0.066 Uiso calc R 1 H
H4D 0.9762 0.1896 0.2659 0.066 Uiso calc R 1 H
C5 0.7141(5) 0.14772(11) 0.3473(3) 0.0537(9) Uani d . 1 C
H5D 0.7097 0.1364 0.2778 0.064 Uiso calc R 1 H
C6 0.6348(4) 0.12738(10) 0.4296(3) 0.0473(8) Uani d . 1 C
C7 0.5548(5) 0.09091(11) 0.3998(3) 0.0582(10) Uani d . 1 C
H7A 0.5539 0.0820 0.3279 0.070 Uiso calc R 1 H
C8 0.4820(5) 0.06961(10) 0.4725(3) 0.0583(11) Uani d . 1 C
C9 0.4744(5) 0.08214(11) 0.5783(3) 0.0581(10) Uani d . 1 C
H9A 0.4193 0.0671 0.6269 0.070 Uiso calc R 1 H
C10 0.5497(4) 0.11778(10) 0.6141(3) 0.0475(8) Uani d . 1 C
C11 0.6327(4) 0.14095(9) 0.5397(3) 0.0393(7) Uani d . 1 C
C12 0.5413(5) 0.13270(11) 0.7305(3) 0.0548(9) Uani d . 1 C
H12A 0.4811 0.1573 0.7296 0.066 Uiso calc R 1 H
H12B 0.4862 0.1131 0.7722 0.066 Uiso calc R 1 H
C13 0.9464(5) 0.12021(12) 1.0248(3) 0.0631(10) Uani d . 1 C
H13A 0.8525 0.1363 1.0299 0.076 Uiso calc R 1 H
H13B 1.0199 0.1269 1.0859 0.076 Uiso calc R 1 H
C14 0.9055(5) 0.07643(12) 1.0275(3) 0.0604(10) Uani d . 1 C
H14A 1.0008 0.0605 1.0334 0.073 Uiso calc R 1 H
H14B 0.8456 0.0708 1.0904 0.073 Uiso calc R 1 H
C15 0.7921(5) 0.02397(10) 0.8998(3) 0.0561(9) Uani d . 1 C
H15A 0.7159 0.0119 0.9453 0.067 Uiso calc R 1 H
H15B 0.8912 0.0099 0.9117 0.067 Uiso calc R 1 H
C16 0.7348(5) 0.02222(11) 0.7809(3) 0.0577(10) Uani d . 1 C
H16A 0.7420 -0.0050 0.7542 0.069 Uiso calc R 1 H
H16B 0.6256 0.0305 0.7727 0.069 Uiso calc R 1 H
C17 0.8525(4) 0.04230(11) 0.6184(3) 0.0513(9) Uani d . 1 C
H17A 0.8045 0.0198 0.5861 0.062 Uiso calc R 1 H
C18 0.9448(4) 0.06652(10) 0.5507(3) 0.0477(8) Uani d . 1 C
C19 0.9587(5) 0.05413(13) 0.4426(3) 0.0594(10) Uani d . 1 C
H19A 0.9118 0.0303 0.4183 0.071 Uiso calc R 1 H
C20 1.0398(5) 0.07646(11) 0.3730(3) 0.0548(10) Uani d . 1 C
C21 1.1129(5) 0.11183(12) 0.4047(3) 0.0580(10) Uani d . 1 C
H21A 1.1701 0.1263 0.3560 0.070 Uiso calc R 1 H
C22 1.0991(4) 0.12497(11) 0.5085(3) 0.0544(9) Uani d . 1 C
C23 1.0150(4) 0.10318(10) 0.5844(3) 0.0448(8) Uani d . 1 C
C24 1.1736(4) 0.16441(11) 0.5467(3) 0.0515(9) Uani d . 1 C
H24A 1.2565 0.1590 0.6027 0.062 Uiso calc R 1 H
H24B 1.2210 0.1770 0.4855 0.062 Uiso calc R 1 H
C25 1.2424(5) 0.01228(11) 0.7853(3) 0.0547(10) Uani d . 1 C
H25A 1.1551 0.0001 0.7444 0.082 Uiso calc R 1 H
H25B 1.2950 -0.0075 0.8314 0.082 Uiso calc R 1 H
H25C 1.3144 0.0230 0.7357 0.082 Uiso calc R 1 H
F1 0.4054(3) 0.03519(6) 0.44226(17) 0.0598(6) Uani d . 1 F
F2 1.0536(2) 0.06329(6) 0.26696(15) 0.0535(5) Uani d . 1 F
N1 0.7950(4) 0.25582(8) 0.6029(2) 0.0543(8) Uani d . 1 N
H1C 0.6955 0.2649 0.6028 0.065 Uiso calc R 1 H
H1D 0.8245 0.2471 0.6707 0.065 Uiso calc R 1 H
N2 0.9211(4) 0.25103(9) 0.4037(2) 0.0536(7) Uani d . 1 N
H2 1.0258 0.2456 0.4110 0.064 Uiso calc R 1 H
N3 0.7903(4) 0.18005(10) 0.3615(2) 0.0513(7) Uani d . 1 N
N4 1.0190(4) 0.12825(9) 0.9188(2) 0.0525(7) Uani d . 1 N
H4A 1.1227 0.1230 0.9257 0.063 Uiso calc R 1 H
H4B 1.0062 0.1542 0.9002 0.063 Uiso calc R 1 H
N5 0.8120(4) 0.06628(8) 0.9259(2) 0.0481(7) Uani d . 1 N
H5 0.7146 0.0772 0.9301 0.058 Uiso calc R 1 H
N6 0.8301(3) 0.04857(8) 0.7174(2) 0.0446(6) Uani d . 1 N
O1 0.6987(3) 0.17351(6) 0.57780(17) 0.0410(5) Uani d . 1 O
O2 0.6904(3) 0.13973(8) 0.7832(2) 0.0559(6) Uani d . 1 O
H2B 0.7263 0.1603 0.7523 0.067 Uiso d R 1 H
O3 1.0123(3) 0.11754(6) 0.68444(19) 0.0451(5) Uani d . 1 O
O4 1.0617(3) 0.19172(7) 0.5899(2) 0.0552(6) Uani d . 1 O
H4F 1.0378 0.1818 0.6506 0.066 Uiso d R 1 H
H5C 1.2677 0.0528 0.8839 0.066 Uiso d R 1 H
O5 1.1897(3) 0.04210(7) 0.84784(19) 0.0539(6) Uani d . 1 O
Cl1 1.43836(13) 0.08952(3) 1.06477(9) 0.0667(3) Uani d . 1 Cl
Cl2 0.39645(13) 0.26120(3) 0.40364(9) 0.0629(3) Uani d . 1 Cl
O11 1.4230(4) 0.08409(10) 0.9646(3) 0.0794(9) Uani d . 1 O
O12 1.5670(4) 0.11307(9) 1.0899(2) 0.0802(9) Uani d . 1 O
O13 1.3097(4) 0.10163(10) 1.0986(3) 0.0751(8) Uani d . 1 O
O14 1.4644(4) 0.05616(10) 1.1136(3) 0.0821(9) Uani d . 1 O
O21 0.4881(4) 0.22944(9) 0.4095(2) 0.0671(8) Uani d . 1 O
O22 0.4397(4) 0.28804(9) 0.3241(3) 0.0788(9) Uani d . 1 O
O23 0.2593(4) 0.24580(10) 0.3639(3) 0.0803(9) Uani d . 1 O
O24 0.3829(4) 0.27778(9) 0.4954(3) 0.0772(9) Uani d . 1 O

loop_
_atom_site_aniso_label
_atom_site_aniso_U_11
_atom_site_aniso_U_22
_atom_site_aniso_U_33
_atom_site_aniso_U_12
_atom_site_aniso_U_13
_atom_site_aniso_U_23
Cu1 0.0458(2) 0.0399(2) 0.0405(2) 0.00271(17) 0.00157(17) 0.00409(16)
Cu2 0.0506(3) 0.0357(2) 0.0406(2) -0.00597(17) -0.00280(17) 0.00159(16)
C1 0.059(2) 0.055(2) 0.066(2) -0.0276(18) 0.0151(19) -0.0023(18)
C2 0.048(2) 0.054(2) 0.070(2) -0.0139(17) -0.0034(18) 0.0071(18)
C3 0.078(3) 0.070(3) 0.059(2) 0.009(2) 0.018(2) 0.018(2)
C4 0.066(3) 0.060(2) 0.0412(18) 0.0046(18) 0.0136(17) 0.0044(16)
C5 0.052(2) 0.060(2) 0.048(2) 0.0141(18) -0.0044(17) -0.0092(17)
C6 0.046(2) 0.0414(17) 0.052(2) 0.0064(14) -0.0184(16) -0.0032(14)
C7 0.063(3) 0.047(2) 0.061(2) 0.0086(18) -0.0239(19) -0.0104(17)
C8 0.063(3) 0.0446(19) 0.062(2) -0.0033(17) -0.041(2) -0.0045(17)
C9 0.056(2) 0.051(2) 0.063(2) -0.0149(17) -0.0249(19) 0.0199(17)
C10 0.0315(18) 0.0524(19) 0.057(2) 0.0047(14) -0.0108(15) 0.0112(16)
C11 0.0259(16) 0.0394(16) 0.0510(18) 0.0073(12) -0.0101(13) -0.0003(13)
C12 0.050(2) 0.054(2) 0.060(2) -0.0048(17) 0.0041(17) 0.0175(17)
C13 0.074(3) 0.064(2) 0.051(2) 0.013(2) 0.0041(19) -0.0078(18)
C14 0.073(3) 0.067(2) 0.042(2) 0.009(2) 0.0047(18) 0.0102(17)
C15 0.068(3) 0.0444(19) 0.056(2) -0.0076(17) 0.0047(19) 0.0069(16)
C16 0.054(2) 0.046(2) 0.073(3) -0.0082(16) 0.0025(19) 0.0038(17)
C17 0.047(2) 0.0484(19) 0.056(2) 0.0019(15) -0.0127(17) -0.0113(16)
C18 0.049(2) 0.0470(19) 0.0461(18) 0.0143(15) -0.0022(15) -0.0029(15)
C19 0.052(2) 0.075(3) 0.051(2) 0.0178(19) -0.0004(17) -0.0030(19)
C20 0.064(3) 0.055(2) 0.0456(19) 0.0336(19) 0.0025(17) 0.0051(16)
C21 0.059(3) 0.058(2) 0.059(2) 0.0239(19) 0.0190(18) 0.0292(18)
C22 0.041(2) 0.060(2) 0.062(2) 0.0121(16) 0.0016(17) 0.0215(18)
C23 0.043(2) 0.0457(18) 0.0445(18) 0.0171(15) -0.0024(15) 0.0087(14)
C24 0.043(2) 0.066(2) 0.0464(19) 0.0011(17) 0.0098(15) 0.0216(17)
C25 0.063(2) 0.052(2) 0.051(2) -0.0306(18) 0.0140(18) -0.0143(16)
F1 0.0573(14) 0.0576(12) 0.0608(13) -0.0149(10) -0.0244(10) -0.0108(10)
F2 0.0570(13) 0.0597(12) 0.0452(11) 0.0153(10) 0.0129(9) -0.0024(9)
N1 0.071(2) 0.0421(15) 0.0509(17) -0.0104(14) 0.0108(15) 0.0027(13)
N2 0.0481(18) 0.0604(18) 0.0538(18) 0.0022(14) 0.0151(14) 0.0073(14)
N3 0.0514(19) 0.0636(19) 0.0393(16) 0.0138(15) 0.0057(13) 0.0060(13)
N4 0.0472(19) 0.0495(16) 0.0590(18) 0.0045(13) -0.0116(14) -0.0085(13)
N5 0.0471(18) 0.0536(17) 0.0439(16) -0.0015(13) 0.0055(13) 0.0099(13)
N6 0.0523(18) 0.0355(13) 0.0452(16) -0.0019(12) -0.0030(13) 0.0064(11)
O1 0.0419(13) 0.0400(11) 0.0404(12) -0.0036(9) -0.0027(10) -0.0064(9)
O2 0.0464(16) 0.0610(15) 0.0592(15) 0.0005(12) -0.0038(12) 0.0114(12)
O3 0.0483(14) 0.0388(11) 0.0482(13) -0.0077(10) 0.0035(10) 0.0006(10)
O4 0.0387(14) 0.0623(15) 0.0640(16) 0.0040(12) -0.0011(11) 0.0205(12)
O5 0.0562(16) 0.0568(14) 0.0461(13) 0.0134(12) -0.0174(11) -0.0113(11)
Cl1 0.0590(7) 0.0727(7) 0.0677(7) -0.0121(5) -0.0012(5) 0.0061(5)
Cl2 0.0643(7) 0.0608(6) 0.0634(6) 0.0007(5) 0.0016(5) 0.0105(5)
O11 0.080(2) 0.090(2) 0.068(2) -0.0175(17) 0.0063(16) -0.0112(16)
O12 0.099(3) 0.0695(18) 0.0717(19) -0.0396(17) 0.0050(17) -0.0233(15)
O13 0.069(2) 0.083(2) 0.0742(19) 0.0154(16) 0.0159(16) -0.0154(16)
O14 0.079(2) 0.082(2) 0.081(2) -0.0234(17) -0.0264(17) 0.0116(17)
O21 0.0689(19) 0.0689(17) 0.0655(17) 0.0165(14) 0.0181(14) 0.0116(14)
O22 0.074(2) 0.083(2) 0.083(2) -0.0360(16) 0.0288(17) -0.0019(16)
O23 0.072(2) 0.083(2) 0.084(2) -0.0106(17) -0.0069(17) 0.0318(17)
O24 0.084(2) 0.0733(19) 0.077(2) -0.0221(16) 0.0288(17) -0.0120(16)

loop_
_atom_type_symbol
_atom_type_description
_atom_type_scat_dispersion_real
_atom_type_scat_dispersion_imag
_atom_type_scat_source
C C 0.0033 0.0016 'International Tables Vol C Tables 4.2.6.8 and 6.1.1.4'
H H 0.0000 0.0000 'International Tables Vol C Tables 4.2.6.8 and 6.1.1.4'
N N 0.0061 0.0033 'International Tables Vol C Tables 4.2.6.8 and 6.1.1.4'
O O 0.0106 0.0060 'International Tables Vol C Tables 4.2.6.8 and 6.1.1.4'
F F 0.0171 0.0103 'International Tables Vol C Tables 4.2.6.8 and 6.1.1.4'
Cu Cu 0.3201 1.2651 'International Tables Vol C Tables 4.2.6.8 and 6.1.1.4'
Cl Cl 0.1484 0.1585 'International Tables Vol C Tables 4.2.6.8 and 6.1.1.4'

loop_
_geom_angle_atom_site_label_1
_geom_angle_atom_site_label_2
_geom_angle_atom_site_label_3
_geom_angle
_geom_angle_publ_flag
O1 Cu1 N3 94.87(11) y
O1 Cu1 N2 178.67(12) y
N3 Cu1 N2 85.00(13) y
O1 Cu1 N1 94.43(10) y
N3 Cu1 N1 162.54(13) y
N2 Cu1 N1 85.37(12) y
O3 Cu2 N6 94.74(11) y
O3 Cu2 N5 178.59(11) y
N6 Cu2 N5 84.00(12) y
O3 Cu2 N4 95.39(12) y
N6 Cu2 N4 165.18(12) y
N5 Cu2 N4 85.74(13) y
C2 C1 N1 109.6(3) ?
C2 C1 H1A 109.8 ?
N1 C1 H1A 109.8 ?
C2 C1 H1B 109.8 ?
N1 C1 H1B 109.8 ?
H1A C1 H1B 108.2 ?
N2 C2 C1 108.9(3) ?
N2 C2 H2C 109.9 ?
C1 C2 H2C 109.9 ?
N2 C2 H2D 109.9 ?
C1 C2 H2D 109.9 ?
H2C C2 H2D 108.3 ?
N2 C3 C4 107.9(3) ?
N2 C3 H3A 110.1 ?
C4 C3 H3A 110.1 ?
N2 C3 H3B 110.1 ?
C4 C3 H3B 110.1 ?
H3A C3 H3B 108.4 ?
N3 C4 C3 106.4(3) ?
N3 C4 H4C 110.5 ?
C3 C4 H4C 110.5 ?
N3 C4 H4D 110.5 ?
C3 C4 H4D 110.5 ?
H4C C4 H4D 108.6 ?
N3 C5 C6 125.0(3) ?
N3 C5 H5D 117.5 ?
C6 C5 H5D 117.5 ?
C5 C6 C11 123.7(3) ?
C5 C6 C7 117.8(3) ?
C11 C6 C7 118.5(4) ?
C8 C7 C6 121.5(4) ?
C8 C7 H7A 119.3 ?
C6 C7 H7A 119.3 ?
C7 C8 F1 120.5(3) ?
C7 C8 C9 121.7(3) ?
F1 C8 C9 117.7(4) ?
C8 C9 C10 120.3(4) ?
C8 C9 H9A 119.8 ?
C10 C9 H9A 119.8 ?
C9 C10 C11 119.8(3) ?
C9 C10 C12 121.5(3) ?
C11 C10 C12 118.7(3) ?
O1 C11 C10 116.7(3) ?
O1 C11 C6 125.1(3) ?
C10 C11 C6 118.1(3) ?
O2 C12 C10 113.0(3) ?
O2 C12 H12A 109.0 ?
C10 C12 H12A 109.0 ?
O2 C12 H12B 109.0 ?
C10 C12 H12B 109.0 ?
H12A C12 H12B 107.8 ?
N4 C13 C14 107.6(3) ?
N4 C13 H13A 110.2 ?
C14 C13 H13A 110.2 ?
N4 C13 H13B 110.2 ?
C14 C13 H13B 110.2 ?
H13A C13 H13B 108.5 ?
N5 C14 C13 108.6(3) ?
N5 C14 H14A 110.0 ?
C13 C14 H14A 110.0 ?
N5 C14 H14B 110.0 ?
C13 C14 H14B 110.0 ?
H14A C14 H14B 108.3 ?
N5 C15 C16 106.0(3) ?
N5 C15 H15A 110.5 ?
C16 C15 H15A 110.5 ?
N5 C15 H15B 110.5 ?
C16 C15 H15B 110.5 ?
H15A C15 H15B 108.7 ?
N6 C16 C15 109.6(3) ?
N6 C16 H16A 109.7 ?
C15 C16 H16A 109.7 ?
N6 C16 H16B 109.7 ?
C15 C16 H16B 109.7 ?
H16A C16 H16B 108.2 ?
N6 C17 C18 126.0(3) ?
N6 C17 H17A 117.0 ?
C18 C17 H17A 117.0 ?
C19 C18 C23 118.2(4) ?
C19 C18 C17 117.6(3) ?
C23 C18 C17 124.0(3) ?
C20 C19 C18 120.6(4) ?
C20 C19 H19A 119.7 ?
C18 C19 H19A 119.7 ?
C19 C20 C21 122.3(4) ?
C19 C20 F2 119.5(4) ?
C21 C20 F2 118.2(3) ?
C22 C21 C20 118.4(3) ?
C22 C21 H21A 120.8 ?
C20 C21 H21A 120.8 ?
C21 C22 C23 121.9(4) ?
C21 C22 C24 120.5(3) ?
C23 C22 C24 117.6(3) ?
O3 C23 C22 117.6(3) ?
O3 C23 C18 123.7(3) ?
C22 C23 C18 118.6(3) ?
O4 C24 C22 112.8(3) ?
O4 C24 H24A 109.0 ?
C22 C24 H24A 109.0 ?
O4 C24 H24B 109.0 ?
C22 C24 H24B 109.0 ?
H24A C24 H24B 107.8 ?
O5 C25 H25A 109.5 ?
O5 C25 H25B 109.5 ?
H25A C25 H25B 109.5 ?
O5 C25 H25C 109.5 ?
H25A C25 H25C 109.5 ?
H25B C25 H25C 109.5 ?
C1 N1 Cu1 107.5(2) ?
C1 N1 H1C 110.2 ?
Cu1 N1 H1C 110.2 ?
C1 N1 H1D 110.2 ?
Cu1 N1 H1D 110.2 ?
H1C N1 H1D 108.5 ?
C3 N2 C2 117.4(3) ?
C3 N2 Cu1 106.8(2) ?
C2 N2 Cu1 108.2(2) ?
C3 N2 H2 108.0 ?
C2 N2 H2 108.0 ?
Cu1 N2 H2 108.0 ?
C5 N3 C4 120.5(3) ?
C5 N3 Cu1 126.1(3) ?
C4 N3 Cu1 113.3(2) ?
C13 N4 Cu2 108.6(2) ?
C13 N4 H4A 110.0 ?
Cu2 N4 H4A 110.0 ?
C13 N4 H4B 110.0 ?
Cu2 N4 H4B 110.0 ?
H4A N4 H4B 108.3 ?
C15 N5 C14 117.2(3) ?
C15 N5 Cu2 108.7(2) ?
C14 N5 Cu2 107.0(2) ?
C15 N5 H5 107.8 ?
C14 N5 H5 107.8 ?
Cu2 N5 H5 107.8 ?
C17 N6 C16 122.6(3) ?
C17 N6 Cu2 125.2(2) ?
C16 N6 Cu2 112.2(2) ?
C11 O1 Cu1 125.0(2) ?
C12 O2 H2B 105.7 ?
C23 O3 Cu2 126.0(2) ?
C24 O4 H4F 105.9 ?
C25 O5 H5C 109.1 ?
O11 Cl1 O13 109.4(2) ?
O11 Cl1 O14 109.8(2) ?
O13 Cl1 O14 104.7(2) ?
O11 Cl1 O12 109.8(2) ?
O13 Cl1 O12 116.2(2) ?
O14 Cl1 O12 106.5(2) ?
O24 Cl2 O21 113.1(2) ?
O24 Cl2 O23 111.3(2) ?
O21 Cl2 O23 102.2(2) ?
O24 Cl2 O22 112.5(2) ?
O21 Cl2 O22 112.0(2) ?
O23 Cl2 O22 104.9(2) ?

loop_
_geom_bond_atom_site_label_1
_geom_bond_atom_site_label_2
_geom_bond_distance
_geom_bond_publ_flag
Cu1 O1 1.907(2) y
Cu1 N3 1.918(3) y
Cu1 N2 2.014(3) y
Cu1 N1 2.018(3) y
Cu2 O3 1.901(2) y
Cu2 N6 1.935(3) y
Cu2 N5 2.003(3) y
Cu2 N4 2.003(3) y
Cu1 O4 2.471(3) y
Cu1 O21 2.927(3) y
Cu2 O2 2.462(3) y
Cu2 O5 2.925(3) y
C1 C2 1.483(5) ?
C1 N1 1.486(4) ?
C1 H1A 0.9700 ?
C1 H1B 0.9700 ?
C2 N2 1.473(5) ?
C2 H2C 0.9700 ?
C2 H2D 0.9700 ?
C3 N2 1.468(5) ?
C3 C4 1.526(6) ?
C3 H3A 0.9700 ?
C3 H3B 0.9700 ?
C4 N3 1.504(4) ?
C4 H4C 0.9700 ?
C4 H4D 0.9700 ?
C5 N3 1.267(5) ?
C5 C6 1.422(5) ?
C5 H5D 0.9300 ?
C6 C11 1.423(5) ?
C6 C7 1.432(5) ?
C7 C8 1.324(6) ?
C7 H7A 0.9300 ?
C8 F1 1.362(4) ?
C8 C9 1.366(6) ?
C9 C10 1.409(5) ?
C9 H9A 0.9300 ?
C10 C11 1.418(5) ?
C10 C12 1.516(5) ?
C11 O1 1.297(4) ?
C12 O2 1.407(4) ?
C12 H12A 0.9700 ?
C12 H12B 0.9700 ?
C13 N4 1.497(5) ?
C13 C14 1.504(6) ?
C13 H13A 0.9700 ?
C13 H13B 0.9700 ?
C14 N5 1.472(5) ?
C14 H14A 0.9700 ?
C14 H14B 0.9700 ?
C15 N5 1.457(4) ?
C15 C16 1.507(5) ?
C15 H15A 0.9700 ?
C15 H15B 0.9700 ?
C16 N6 1.456(5) ?
C16 H16A 0.9700 ?
C16 H16B 0.9700 ?
C17 N6 1.256(4) ?
C17 C18 1.430(5) ?
C17 H17A 0.9300 ?
C18 C19 1.399(5) ?
C18 C23 1.413(5) ?
C19 C20 1.356(6) ?
C19 H19A 0.9300 ?
C20 C21 1.380(6) ?
C20 F2 1.383(4) ?
C21 C22 1.358(6) ?
C21 H21A 0.9300 ?
C22 C23 1.412(5) ?
C22 C24 1.523(6) ?
C23 O3 1.316(4) ?
C24 O4 1.445(4) ?
C24 H24A 0.9700 ?
C24 H24B 0.9700 ?
C25 O5 1.351(4) ?
C25 H25A 0.9600 ?
C25 H25B 0.9600 ?
C25 H25C 0.9600 ?
N1 H1C 0.9000 ?
N1 H1D 0.9000 ?
N2 H2 0.9100 ?
N4 H4A 0.9000 ?
N4 H4B 0.9000 ?
N5 H5 0.9100 ?
O2 H2B 0.8500 ?
O4 H4F 0.8501 ?
O5 H5C 0.8531 ?
Cl1 O11 1.239(3) ?
Cl1 O13 1.263(3) ?
Cl1 O14 1.278(3) ?
Cl1 O12 1.368(3) ?
Cl2 O24 1.264(3) ?
Cl2 O21 1.317(3) ?
Cl2 O23 1.340(3) ?
Cl2 O22 1.390(3) ?

loop_
_geom_hbond_atom_site_label_D
_geom_hbond_atom_site_label_H
_geom_hbond_atom_site_label_A
_geom_hbond_site_symmetry_A
_geom_hbond_distance_DH
_geom_hbond_distance_HA
_geom_hbond_distance_DA
_geom_hbond_angle_DHA
N1 H1D O22 4_666 0.90 2.37 3.251(5) 165.2
N1 H1D O23 4_666 0.90 2.47 3.228(4) 141.6
N4 H4B O22 4_666 0.90 2.20 3.086(4) 167.0
N2 H2 O23 1_655 0.91 2.11 2.959(5) 155.5
N5 H5 O11 1_455 0.91 2.56 3.430(5) 160.8
O4 H4F O22 4_666 0.85 2.54 3.185(4) 133.2
O2 H2B O1 . 0.85 2.18 2.762(3) 125.5
O4 H4F O3 . 0.85 2.20 2.779(3) 125.3
O5 H5C O11 . 0.85 1.91 2.756(4) 171.2
